data_7133894
loop_
_publ_author_name
'Wang, Xiao'
'Han, Tingwen'
'Poeppelmeier, Kenneth R.'
'Hou, Xueling'
'Pan, Shilie'
'Zhang, Fangfang'

_publ_section_title
;
 Exploring short-wavelength birefringent crystals <i>via</i> triggering
 cooperative arrangement between different &#x3c0;-conjugated groups.
;
_journal_issue 92
_journal_name_full 'Chemical communications (Cambridge, England)'
_journal_page_first 13566
_journal_page_last 13569
_journal_paper_doi 10.1039/d4cc05266h
_journal_volume 60
_journal_year 2024
_chemical_formula_moiety '0.5(C12 H16 B4 Cs8 O36)'
_chemical_formula_sum 'C6 H8 B2 Cs4 O18'
_chemical_formula_weight 921.38
_chemical_name_systematic Cs4(HC2O4)2(C2O4).[B(OH)3]2
_space_group_crystal_system orthorhombic
_space_group_IT_number 55
_space_group_name_Hall '-P 2 2ab'
_space_group_name_H-M_alt 'P b a m'
_atom_sites_solution_hydrogens difmap
_atom_sites_solution_primary dual
_audit_creation_date 2024-03-29
_audit_creation_method
;
Olex2 1.5
(compiled 2023.08.24 svn.re1ec1418 for OlexSys, GUI svn.r6817)
;
_audit_update_record
;
2024-07-26 deposited with the CCDC.	2024-10-23 downloaded from the CCDC.
;
_cell_angle_alpha 90
_cell_angle_beta 90
_cell_angle_gamma 90
_cell_formula_units_Z 2
_cell_length_a 11.2578(15)
_cell_length_b 24.484(3)
_cell_length_c 3.9326(6)
_cell_measurement_reflns_used 1644
_cell_measurement_temperature 152.0
_cell_measurement_theta_max 22.38
_cell_measurement_theta_min 2.27
_cell_volume 1084.0(3)
_computing_cell_refinement 'SAINT V8.40B (?, 2016)'
_computing_data_reduction 'SAINT V8.40B (?, 2016)'
_computing_molecular_graphics 'Olex2 1.5 (Dolomanov et al., 2009)'
_computing_publication_material 'Olex2 1.5 (Dolomanov et al., 2009)'
_computing_structure_refinement 'SHELXL 2018/3 (Sheldrick, 2015)'
_computing_structure_solution 'SHELXT 2018/2 (Sheldrick, 2018)'
_diffrn_ambient_temperature 302.0
_diffrn_measured_fraction_theta_full 1.000
_diffrn_measured_fraction_theta_max 0.994
_diffrn_measurement_device_type 'Bruker APEX-II CCD'
_diffrn_measurement_method '\f and \w scans'
_diffrn_radiation_type MoK\a
_diffrn_radiation_wavelength 0.71073
_diffrn_reflns_av_R_equivalents 0.0876
_diffrn_reflns_av_unetI/netI 0.0563
_diffrn_reflns_Laue_measured_fraction_full 1.000
_diffrn_reflns_Laue_measured_fraction_max 0.994
_diffrn_reflns_limit_h_max 14
_diffrn_reflns_limit_h_min -14
_diffrn_reflns_limit_k_max 30
_diffrn_reflns_limit_k_min -31
_diffrn_reflns_limit_l_max 5
_diffrn_reflns_limit_l_min -5
_diffrn_reflns_number 7888
_diffrn_reflns_point_group_measured_fraction_full 1.000
_diffrn_reflns_point_group_measured_fraction_max 0.994
_diffrn_reflns_theta_full 25.242
_diffrn_reflns_theta_max 27.540
_diffrn_reflns_theta_min 1.663
_diffrn_source_current 1.4
_diffrn_source_power 0.07
_diffrn_source_voltage 50.0
_diffrn_standards_number 0
_exptl_absorpt_coefficient_mu 6.751
_exptl_absorpt_correction_T_max 0.7456
_exptl_absorpt_correction_T_min 0.6018
_exptl_absorpt_correction_type none
_exptl_absorpt_process_details
;
SADABS-2016/2 (Bruker,2016/2) was used for absorption correction.
wR2(int) was 0.0743 before and 0.0619 after correction.
The Ratio of minimum to maximum transmission is 0.8071.
The \l/2 correction factor is Not present.
;
_exptl_crystal_colour colourless
_exptl_crystal_colour_primary colourless
_exptl_crystal_density_diffrn 2.823
_exptl_crystal_description block
_exptl_crystal_F_000 836
_refine_diff_density_max 0.815
_refine_diff_density_min -0.669
_refine_diff_density_rms 0.180
_refine_ls_extinction_coef 0.0010(2)
_refine_ls_extinction_expression Fc^*^=kFc[1+0.001xFc^2^\l^3^/sin(2\q)]^-1/4^
_refine_ls_extinction_method 'SHELXL-2018/3 (Sheldrick 2018)'
_refine_ls_goodness_of_fit_ref 1.046
_refine_ls_hydrogen_treatment constr
_refine_ls_matrix_type full
_refine_ls_number_parameters 90
_refine_ls_number_reflns 1420
_refine_ls_number_restraints 0
_refine_ls_restrained_S_all 1.046
_refine_ls_R_factor_all 0.0644
_refine_ls_R_factor_gt 0.0340
_refine_ls_shift/su_max 0.000
_refine_ls_shift/su_mean 0.000
_refine_ls_structure_factor_coef Fsqd
_refine_ls_weighting_details 'w=1/[\s^2^(Fo^2^)+(0.0242P)^2^] where P=(Fo^2^+2Fc^2^)/3'
_refine_ls_weighting_scheme calc
_refine_ls_wR_factor_gt 0.0642
_refine_ls_wR_factor_ref 0.0725
_reflns_Friedel_coverage 0.000
_reflns_number_gt 1021
_reflns_number_total 1420
_reflns_threshold_expression 'I > 2\s(I)'
_cod_data_source_file d4cc05266h2.cif
_cod_data_source_block d1
_cod_depositor_comments 'Adding full bibliography for 7133893--7133894.cif.'
_cod_database_code 7133894
_shelx_shelxl_version_number 2018/3
_shelx_space_group_comment
;
The symmetry employed for this shelxl refinement is uniquely defined
by the following loop, which should always be used as a source of
symmetry information in preference to the above space-group names.
They are only intended as comments.
;
_olex2_refinement_description
;
1.a Riding coordinates:
 O1(H1), O2(H2), O2(O3), O2(H3), O6(H6)
;
_olex2_submission_special_instructions 'No special instructions were received'

loop_
_space_group_symop_operation_xyz
'x, y, z'
'-x, -y, z'
'-x+1/2, y+1/2, -z'
'x+1/2, -y+1/2, -z'
'-x, -y, -z'
'x, y, -z'
'x-1/2, -y-1/2, z'
'-x-1/2, y-1/2, z'

loop_
_atom_site_label
_atom_site_type_symbol
_atom_site_fract_x
_atom_site_fract_y
_atom_site_fract_z
_atom_site_U_iso_or_equiv
_atom_site_adp_type
_atom_site_occupancy
_atom_site_site_symmetry_order
_atom_site_calc_flag
_atom_site_refinement_flags_posn
_atom_site_refinement_flags_adp
_atom_site_refinement_flags_occupancy
_atom_site_disorder_assembly
_atom_site_disorder_group
Cs2 Cs 0.14544(4) 0.05882(2) 1.000000 0.03525(18) Uani 1 2 d S T P . .
Cs1 Cs 0.61371(5) 0.17885(2) 0.000000 0.0430(2) Uani 1 2 d S T P . .
O1 O 0.3987(4) 0.2151(2) 0.500000 0.0381(15) Uani 1 2 d S T P . .
H1 H 0.390270 0.253659 0.500000 0.046 Uiso 1 2 d R U P . .
O2 O 0.1883(3) 0.21692(14) 0.500000 0.0406(15) Uani 1 2 d S T P . .
H2 H 0.111411 0.201165 0.500000 0.049 Uiso 1 2 d R U P . .
O3 O 0.2894(3) 0.13311(14) 0.500000 0.0459(18) Uani 1 2 d R T P . .
H3 H 0.371931 0.125805 0.500000 0.055 Uiso 1 2 d R U P . .
O8 O 0.3458(4) 0.0078(2) 1.500000 0.0458(17) Uani 1 2 d S T P . .
O4 O 0.0154(4) 0.14135(19) 0.500000 0.0492(18) Uani 1 2 d S T P . .
O5 O -0.1588(5) 0.18094(19) 0.500000 0.065(2) Uani 1 2 d S T P . .
O7 O -0.0956(5) 0.0433(2) 0.500000 0.057(2) Uani 1 2 d S T P . .
O6 O -0.2669(4) 0.0869(2) 0.500000 0.057(2) Uani 1 2 d S T P . .
H6 H -0.304455 0.052166 0.500000 0.068 Uiso 1 2 d R U P . .
O9 O 0.4859(5) 0.0711(2) 1.500000 0.066(2) Uani 1 2 d S T P . .
C1 C -0.0929(6) 0.1417(3) 0.500000 0.0296(18) Uani 1 2 d S T P . .
C3 C 0.4526(6) 0.0223(3) 1.500000 0.036(2) Uani 1 2 d S T P . .
C2 C -0.1526(6) 0.0848(3) 0.500000 0.0308(18) Uani 1 2 d S T P . .
B1 B 0.2938(8) 0.1890(3) 0.500000 0.031(2) Uani 1 2 d S T P . .

loop_
_atom_site_aniso_label
_atom_site_aniso_U_11
_atom_site_aniso_U_22
_atom_site_aniso_U_33
_atom_site_aniso_U_23
_atom_site_aniso_U_13
_atom_site_aniso_U_12
Cs2 0.0311(3) 0.0301(3) 0.0445(4) 0.000 0.000 0.0004(2)
Cs1 0.0325(3) 0.0542(4) 0.0422(4) 0.000 0.000 0.0098(2)
O1 0.020(2) 0.021(3) 0.074(5) 0.000 0.000 -0.002(2)
O2 0.017(2) 0.030(3) 0.075(5) 0.000 0.000 0.000(2)
O3 0.022(3) 0.023(3) 0.093(6) 0.000 0.000 0.000(2)
O8 0.017(2) 0.024(3) 0.097(5) 0.000 0.000 0.001(2)
O4 0.019(3) 0.029(3) 0.099(6) 0.000 0.000 0.001(2)
O5 0.027(3) 0.016(3) 0.153(8) 0.000 0.000 0.000(2)
O7 0.027(3) 0.026(3) 0.118(7) 0.000 0.000 0.004(3)
O6 0.019(3) 0.020(3) 0.131(7) 0.000 0.000 -0.005(2)
O9 0.023(3) 0.026(3) 0.151(8) 0.000 0.000 0.004(3)
C1 0.023(4) 0.020(4) 0.046(6) 0.000 0.000 0.004(3)
C3 0.017(4) 0.022(4) 0.070(7) 0.000 0.000 0.004(3)
C2 0.019(3) 0.029(4) 0.044(6) 0.000 0.000 0.002(3)
B1 0.025(4) 0.027(4) 0.043(7) 0.000 0.000 0.002(4)

loop_
_atom_type_symbol
_atom_type_description
_atom_type_scat_dispersion_real
_atom_type_scat_dispersion_imag
_atom_type_scat_source
C C 0.0033 0.0016 'International Tables Vol C Tables 4.2.6.8 and 6.1.1.4'
H H 0.0000 0.0000 'International Tables Vol C Tables 4.2.6.8 and 6.1.1.4'
B B 0.0013 0.0007 'International Tables Vol C Tables 4.2.6.8 and 6.1.1.4'
Cs Cs -0.3680 2.1192 'International Tables Vol C Tables 4.2.6.8 and 6.1.1.4'
O O 0.0106 0.0060 'International Tables Vol C Tables 4.2.6.8 and 6.1.1.4'

loop_
_geom_angle_atom_site_label_1
_geom_angle_atom_site_label_2
_geom_angle_atom_site_label_3
_geom_angle
_geom_angle_site_symmetry_1
_geom_angle_site_symmetry_3
_geom_angle_publ_flag
O3 Cs2 O3 77.82(8) 1_556 . ?
O3 Cs2 O8 58.86(10) 1_556 . ?
O3 Cs2 O8 104.16(9) . . ?
O3 Cs2 O8 58.86(10) . 1_554 ?
O3 Cs2 O8 104.16(9) 1_556 1_554 ?
O3 Cs2 O4 58.68(10) 1_556 1_556 ?
O3 Cs2 O4 104.93(9) 1_556 . ?
O3 Cs2 O4 104.93(9) . 1_556 ?
O3 Cs2 O4 58.68(10) . . ?
O3 Cs2 O7 157.24(11) 1_556 5_556 ?
O3 Cs2 O7 148.02(10) . 1_556 ?
O3 Cs2 O7 157.24(11) . 5_557 ?
O3 Cs2 O7 96.65(8) . . ?
O3 Cs2 O7 99.05(7) 1_556 5_557 ?
O3 Cs2 O7 99.05(7) . 5_556 ?
O3 Cs2 O7 148.02(10) 1_556 . ?
O3 Cs2 O7 96.65(8) 1_556 1_556 ?
O3 Cs2 C1 111.76(11) . 1_556 ?
O3 Cs2 C1 74.74(11) 1_556 1_556 ?
O3 Cs2 C1 74.74(11) . . ?
O3 Cs2 C1 111.76(11) 1_556 . ?
O8 Cs2 O8 74.66(10) 1_554 . ?
O8 Cs2 O7 99.36(9) . 1_556 ?
O8 Cs2 O7 150.43(12) . . ?
O8 Cs2 O7 150.43(12) 1_554 1_556 ?
O8 Cs2 O7 99.35(9) 1_554 . ?
O8 Cs2 C1 170.26(11) 1_554 1_556 ?
O8 Cs2 C1 111.94(7) 1_554 . ?
O8 Cs2 C1 170.26(11) . . ?
O8 Cs2 C1 111.94(7) . 1_556 ?
O4 Cs2 O8 160.20(12) 1_556 1_554 ?
O4 Cs2 O8 100.96(8) . 1_554 ?
O4 Cs2 O8 100.96(8) 1_556 . ?
O4 Cs2 O8 160.20(12) . . ?
O4 Cs2 O4 76.48(11) 1_556 . ?
O4 Cs2 O7 92.03(10) 1_556 5_557 ?
O4 Cs2 O7 93.55(10) . 1_556 ?
O4 Cs2 O7 92.03(10) . 5_556 ?
O4 Cs2 O7 48.72(12) . . ?
O4 Cs2 O7 142.10(13) 1_556 5_556 ?
O4 Cs2 O7 48.72(12) 1_556 1_556 ?
O4 Cs2 O7 142.10(13) . 5_557 ?
O4 Cs2 O7 93.56(10) 1_556 . ?
O4 Cs2 C1 70.35(8) 1_556 . ?
O4 Cs2 C1 70.35(8) . 1_556 ?
O4 Cs2 C1 16.08(12) 1_556 1_556 ?
O4 Cs2 C1 16.08(12) . . ?
O7 Cs2 O8 101.07(11) 5_557 1_554 ?
O7 Cs2 O8 101.07(11) 5_556 . ?
O7 Cs2 O8 56.88(12) 5_556 1_554 ?
O7 Cs2 O8 56.88(12) 5_557 . ?
O7 Cs2 O7 54.39(16) 5_556 . ?
O7 Cs2 O7 71.34(11) 1_556 . ?
O7 Cs2 O7 97.34(8) 5_557 . ?
O7 Cs2 O7 97.34(8) 5_556 1_556 ?
O7 Cs2 O7 54.39(16) 5_557 1_556 ?
O7 Cs2 O7 75.01(11) 5_556 5_557 ?
O7 Cs2 C1 88.64(12) 5_557 1_556 ?
O7 Cs2 C1 78.40(10) 1_556 . ?
O7 Cs2 C1 126.20(14) 5_557 . ?
O7 Cs2 C1 37.87(13) 1_556 1_556 ?
O7 Cs2 C1 88.64(12) 5_556 . ?
O7 Cs2 C1 37.88(13) . . ?
O7 Cs2 C1 126.20(14) 5_556 1_556 ?
O7 Cs2 C1 78.40(10) . 1_556 ?
C1 Cs2 C1 60.60(10) . 1_556 ?
Cs1 Cs1 Cs1 180.0 1_554 1_556 ?
O1 Cs1 Cs1 52.67(5) . 1_556 ?
O1 Cs1 Cs1 127.33(5) . 1_554 ?
O1 Cs1 Cs1 52.67(5) 1_554 1_554 ?
O1 Cs1 Cs1 127.33(5) 1_554 1_556 ?
O1 Cs1 O1 74.66(10) . 1_554 ?
O1 Cs1 O2 67.67(9) 1_554 7_664 ?
O1 Cs1 O2 109.66(9) . 7_664 ?
O1 Cs1 O2 109.66(9) 1_554 7_665 ?
O1 Cs1 O2 67.67(9) . 7_665 ?
O1 Cs1 O6 149.11(12) 1_554 1_655 ?
O1 Cs1 O6 97.49(9) 1_554 1_654 ?
O1 Cs1 O6 97.49(9) . 1_655 ?
O1 Cs1 O6 149.11(12) . 1_654 ?
O1 Cs1 O9 103.54(10) . 1_553 ?
O1 Cs1 O9 103.54(10) 1_554 1_554 ?
O1 Cs1 O9 64.53(11) 1_554 1_553 ?
O1 Cs1 O9 64.52(11) . 1_554 ?
O2 Cs1 Cs1 126.20(4) 7_664 1_556 ?
O2 Cs1 Cs1 126.20(4) 7_665 1_554 ?
O2 Cs1 Cs1 53.80(3) 7_665 1_556 ?
O2 Cs1 Cs1 53.80(4) 7_664 1_554 ?
O2 Cs1 O2 72.40(7) 7_665 7_664 ?
O2 Cs1 O9 170.93(10) 7_664 1_554 ?
O2 Cs1 O9 109.91(6) 7_665 1_554 ?
O2 Cs1 O9 170.93(10) 7_665 1_553 ?
O2 Cs1 O9 109.91(6) 7_664 1_553 ?
O5 Cs1 Cs1 127.51(6) 1_655 1_554 ?
O5 Cs1 Cs1 52.49(6) 1_654 1_554 ?
O5 Cs1 Cs1 52.49(6) 1_655 1_556 ?
O5 Cs1 Cs1 127.51(6) 1_654 1_556 ?
O5 Cs1 O1 102.61(8) 1_655 . ?
O5 Cs1 O1 102.61(8) 1_654 1_554 ?
O5 Cs1 O1 163.12(12) 1_655 1_554 ?
O5 Cs1 O1 163.12(12) 1_654 . ?
O5 Cs1 O2 98.48(9) 1_655 7_664 ?
O5 Cs1 O2 55.12(10) 1_654 7_664 ?
O5 Cs1 O2 98.48(9) 1_654 7_665 ?
O5 Cs1 O2 55.12(10) 1_655 7_665 ?
O5 Cs1 O5 75.03(12) 1_655 1_654 ?
O5 Cs1 O6 47.18(11) 1_654 1_654 ?
O5 Cs1 O6 92.93(10) 1_654 1_655 ?
O5 Cs1 O6 92.93(10) 1_655 1_654 ?
O5 Cs1 O6 47.18(11) 1_655 1_655 ?
O5 Cs1 O9 131.53(11) 1_655 1_553 ?
O5 Cs1 O9 89.77(10) 1_654 1_553 ?
O5 Cs1 O9 131.53(11) 1_654 1_554 ?
O5 Cs1 O9 89.77(10) 1_655 1_554 ?
O6 Cs1 Cs1 53.12(5) 1_654 1_554 ?
O6 Cs1 Cs1 126.88(5) 1_655 1_554 ?
O6 Cs1 Cs1 126.88(5) 1_654 1_556 ?
O6 Cs1 Cs1 53.12(5) 1_655 1_556 ?
O6 Cs1 O2 93.94(8) 1_655 7_665 ?
O6 Cs1 O2 141.03(10) 1_654 7_665 ?
O6 Cs1 O2 93.94(8) 1_654 7_664 ?
O6 Cs1 O2 141.03(10) 1_655 7_664 ?
O6 Cs1 O6 73.75(11) 1_654 1_655 ?
O6 Cs1 O9 48.03(11) 1_655 1_554 ?
O6 Cs1 O9 48.03(11) 1_654 1_553 ?
O6 Cs1 O9 89.34(10) 1_654 1_554 ?
O6 Cs1 O9 89.34(10) 1_655 1_553 ?
O9 Cs1 Cs1 56.79(5) 1_553 1_554 ?
O9 Cs1 Cs1 56.79(5) 1_554 1_556 ?
O9 Cs1 Cs1 123.21(5) 1_553 1_556 ?
O9 Cs1 Cs1 123.21(5) 1_554 1_554 ?
O9 Cs1 O9 66.41(9) 1_553 1_554 ?
Cs1 O1 Cs1 74.66(10) 1_556 . ?
Cs1 O1 H1 110.3 . . ?
Cs1 O1 H1 110.3 1_556 . ?
B1 O1 Cs1 121.7(3) . . ?
B1 O1 Cs1 121.7(3) . 1_556 ?
B1 O1 H1 112.7 . . ?
Cs1 O2 Cs1 72.40(7) 7_566 7_565 ?
Cs1 O2 H2 94.7 7_566 . ?
Cs1 O2 H2 94.7 7_565 . ?
B1 O2 Cs1 127.0(3) . 7_565 ?
B1 O2 Cs1 127.0(3) . 7_566 ?
B1 O2 H2 126.0 . . ?
Cs2 O3 Cs2 77.82(8) 1_554 . ?
Cs2 O3 H3 113.5 . . ?
Cs2 O3 H3 113.5 1_554 . ?
B1 O3 Cs2 126.8(2) . . ?
B1 O3 Cs2 126.8(2) . 1_554 ?
B1 O3 H3 98.8 . . ?
Cs2 O8 Cs2 74.66(10) . 1_556 ?
C3 O8 Cs2 124.0(3) . 1_556 ?
C3 O8 Cs2 124.0(3) . . ?
Cs2 O4 Cs2 76.48(11) 1_554 . ?
C1 O4 Cs2 117.8(3) . 1_554 ?
C1 O4 Cs2 117.8(3) . . ?
Cs1 O5 Cs1 75.03(12) 1_455 1_456 ?
C1 O5 Cs1 118.2(3) . 1_455 ?
C1 O5 Cs1 118.2(3) . 1_456 ?
Cs2 O7 Cs2 71.33(11) . 1_554 ?
Cs2 O7 Cs2 75.01(11) 5_556 5_557 ?
Cs2 O7 Cs2 125.61(16) 5_556 . ?
Cs2 O7 Cs2 82.66(8) 5_556 1_554 ?
Cs2 O7 Cs2 125.61(16) 5_557 1_554 ?
Cs2 O7 Cs2 82.66(8) 5_557 . ?
C2 O7 Cs2 109.5(4) . 1_554 ?
C2 O7 Cs2 109.5(4) . . ?
C2 O7 Cs2 124.2(3) . 5_557 ?
C2 O7 Cs2 124.2(3) . 5_556 ?
Cs1 O6 Cs1 73.75(11) 1_456 1_455 ?
Cs1 O6 H6 115.7 1_456 . ?
Cs1 O6 H6 115.7 1_455 . ?
C2 O6 Cs1 115.9(3) . 1_456 ?
C2 O6 Cs1 115.9(3) . 1_455 ?
C2 O6 H6 114.1 . . ?
Cs1 O9 Cs1 66.41(9) 1_557 1_556 ?
C3 O9 Cs1 145.14(13) . 1_557 ?
C3 O9 Cs1 145.14(13) . 1_556 ?
Cs2 C1 Cs2 60.60(10) 1_554 . ?
O4 C1 Cs2 46.2(3) . 1_554 ?
O4 C1 Cs2 46.2(3) . . ?
O4 C1 C2 115.3(6) . . ?
O5 C1 Cs2 146.4(2) . . ?
O5 C1 Cs2 146.4(2) . 1_554 ?
O5 C1 O4 128.1(7) . . ?
O5 C1 C2 116.6(6) . . ?
C2 C1 Cs2 80.2(3) . . ?
C2 C1 Cs2 80.2(3) . 1_554 ?
O8 C3 O9 123.7(6) . . ?
O8 C3 C3 118.0(8) . 5_658 ?
O9 C3 C3 118.3(8) . 5_658 ?
O7 C2 O6 124.6(7) . . ?
O7 C2 C1 122.0(7) . . ?
O6 C2 C1 113.4(6) . . ?
O1 B1 O2 121.6(6) . . ?
O1 B1 O3 120.6(6) . . ?
O3 B1 O2 117.8(6) . . ?

loop_
_geom_bond_atom_site_label_1
_geom_bond_atom_site_label_2
_geom_bond_distance
_geom_bond_site_symmetry_2
_geom_bond_publ_flag
Cs2 O3 3.131(3) 1_556 ?
Cs2 O3 3.131(3) . ?
Cs2 O8 3.242(4) . ?
Cs2 O8 3.242(4) 1_554 ?
Cs2 O4 3.177(4) . ?
Cs2 O4 3.177(4) 1_556 ?
Cs2 O7 3.372(4) . ?
Cs2 O7 3.230(4) 5_556 ?
Cs2 O7 3.230(4) 5_557 ?
Cs2 O7 3.372(4) 1_556 ?
Cs2 C1 3.897(6) . ?
Cs2 C1 3.897(6) 1_556 ?
Cs1 Cs1 3.9326(6) 1_556 ?
Cs1 Cs1 3.9326(6) 1_554 ?
Cs1 O1 3.243(4) 1_554 ?
Cs1 O1 3.243(4) . ?
Cs1 O2 3.329(3) 7_665 ?
Cs1 O2 3.329(3) 7_664 ?
Cs1 O5 3.229(4) 1_655 ?
Cs1 O5 3.229(4) 1_654 ?
Cs1 O6 3.277(4) 1_655 ?
Cs1 O6 3.277(4) 1_654 ?
Cs1 O9 3.590(4) 1_553 ?
Cs1 O9 3.590(4) 1_554 ?
O1 H1 0.9481 . ?
O1 B1 1.343(9) . ?
O2 H2 0.9476 . ?
O2 B1 1.371(9) . ?
O3 H3 0.9465 . ?
O3 B1 1.368(8) . ?
O8 C3 1.254(8) . ?
O4 C1 1.220(8) . ?
O5 C1 1.213(8) . ?
O7 C2 1.202(9) . ?
O6 H6 0.9501 . ?
O6 C2 1.289(8) . ?
O9 C3 1.254(8) . ?
C1 C2 1.547(10) . ?
C3 C3 1.524(13) 5_658 ?

loop_
_geom_torsion_atom_site_label_1
_geom_torsion_atom_site_label_2
_geom_torsion_atom_site_label_3
_geom_torsion_atom_site_label_4
_geom_torsion
_geom_torsion_site_symmetry_1
_geom_torsion_site_symmetry_2
_geom_torsion_site_symmetry_3
_geom_torsion_site_symmetry_4
_geom_torsion_publ_flag
Cs2 O3 B1 O1 -128.3(2) 1_554 . . . ?
Cs2 O3 B1 O1 128.3(2) . . . . ?
Cs2 O3 B1 O2 -51.7(2) . . . . ?
Cs2 O3 B1 O2 51.7(2) 1_554 . . . ?
Cs2 O8 C3 O9 47.0(2) . . . . ?
Cs2 O8 C3 O9 -47.0(2) 1_556 . . . ?
Cs2 O8 C3 C3 -133.0(2) . . . 5_658 ?
Cs2 O8 C3 C3 133.0(2) 1_556 . . 5_658 ?
Cs2 O4 C1 Cs2 88.8(4) 1_554 . . . ?
Cs2 O4 C1 Cs2 -88.8(4) . . . 1_554 ?
Cs2 O4 C1 O5 135.6(2) . . . . ?
Cs2 O4 C1 O5 -135.6(2) 1_554 . . . ?
Cs2 O4 C1 C2 -44.4(2) . . . . ?
Cs2 O4 C1 C2 44.4(2) 1_554 . . . ?
Cs2 O7 C2 O6 -47.4(3) 5_557 . . . ?
Cs2 O7 C2 O6 -141.79(14) . . . . ?
Cs2 O7 C2 O6 141.79(14) 1_554 . . . ?
Cs2 O7 C2 O6 47.4(3) 5_556 . . . ?
Cs2 O7 C2 C1 38.21(14) . . . . ?
Cs2 O7 C2 C1 -38.21(14) 1_554 . . . ?
Cs2 O7 C2 C1 -132.6(3) 5_556 . . . ?
Cs2 O7 C2 C1 132.6(3) 5_557 . . . ?
Cs2 C1 C2 O7 30.80(4) 1_554 . . . ?
Cs2 C1 C2 O7 -30.80(4) . . . . ?
Cs2 C1 C2 O6 -149.20(4) 1_554 . . . ?
Cs2 C1 C2 O6 149.20(4) . . . . ?
Cs1 O1 B1 O2 134.5(2) 1_556 . . . ?
Cs1 O1 B1 O2 -134.5(2) . . . . ?
Cs1 O1 B1 O3 45.5(2) . . . . ?
Cs1 O1 B1 O3 -45.5(2) 1_556 . . . ?
Cs1 O2 B1 O1 47.7(2) 7_565 . . . ?
Cs1 O2 B1 O1 -47.7(2) 7_566 . . . ?
Cs1 O2 B1 O3 132.3(2) 7_566 . . . ?
Cs1 O2 B1 O3 -132.3(2) 7_565 . . . ?
Cs1 O5 C1 Cs2 70.5(9) 1_455 . . 1_554 ?
Cs1 O5 C1 Cs2 -70.5(9) 1_456 . . . ?
Cs1 O5 C1 Cs2 157.9(5) 1_456 . . 1_554 ?
Cs1 O5 C1 Cs2 -157.9(5) 1_455 . . . ?
Cs1 O5 C1 O4 -136.3(2) 1_456 . . . ?
Cs1 O5 C1 O4 136.3(2) 1_455 . . . ?
Cs1 O5 C1 C2 43.7(2) 1_456 . . . ?
Cs1 O5 C1 C2 -43.7(2) 1_455 . . . ?
Cs1 O6 C2 O7 138.14(18) 1_456 . . . ?
Cs1 O6 C2 O7 -138.14(18) 1_455 . . . ?
Cs1 O6 C2 C1 41.86(18) 1_455 . . . ?
Cs1 O6 C2 C1 -41.86(18) 1_456 . . . ?
Cs1 O9 C3 O8 -106.6(6) 1_556 . . . ?
Cs1 O9 C3 O8 106.6(6) 1_557 . . . ?
Cs1 O9 C3 C3 73.4(6) 1_556 . . 5_658 ?
Cs1 O9 C3 C3 -73.4(6) 1_557 . . 5_658 ?
O4 C1 C2 O7 0.0 . . . . ?
O4 C1 C2 O6 180.0 . . . . ?
O5 C1 C2 O7 180.0 . . . . ?
O5 C1 C2 O6 0.0 . . . . ?
